data_7125935
loop_
_publ_author_name
'Roy, Subhra Kanti'
'Purkait, Anisha'
'Aziz, Sk Md Tarik'
'Jana, Chandan K.'

_publ_section_title
;
 Acid mediated coupling of aliphatic amines and nitrosoarenes to indoles.
;
_journal_issue 21
_journal_name_full 'Chemical communications (Cambridge, England)'
_journal_page_first 3167
_journal_page_last 3170
_journal_paper_doi 10.1039/c9cc09616g
_journal_volume 56
_journal_year 2020
_chemical_compound_source synthesis
_chemical_formula_moiety 'C16 H16 N2'
_chemical_formula_sum 'C16 H16 N2'
_chemical_formula_weight 236.31
_chemical_name_systematic 2-((5-methyl-1H-indol-3-yl)methyl)aniline
_space_group_IT_number 15
_space_group_name_Hall '-C 2yc'
_space_group_name_H-M_alt 'C 1 2/c 1'
_symmetry_cell_setting monoclinic
_symmetry_Int_Tables_number 15
_symmetry_space_group_name_H-M 'C 1 2/c 1'
_atom_sites_solution_hydrogens geom
_atom_sites_solution_primary direct
_atom_sites_solution_secondary difmap
_audit_creation_method SHELXL-97
_audit_update_record
;
2019-08-14 deposited with the CCDC.	2020-02-04 downloaded from the CCDC.
;
_cell_angle_alpha 90.00
_cell_angle_beta 114.182(10)
_cell_angle_gamma 90.00
_cell_formula_units_Z 8
_cell_length_a 20.126(4)
_cell_length_b 7.6043(4)
_cell_length_c 19.1043(19)
_cell_measurement_reflns_used 5096
_cell_measurement_temperature 293(2)
_cell_measurement_theta_max 25.00
_cell_measurement_theta_min 2.34
_cell_volume 2667.2(6)
_computing_cell_refinement 'CrysAlisPro 1.171.40.23a (Rigaku OD, 2018)'
_computing_data_collection 'CrysAlisPro 1.171.40.23a (Rigaku OD, 2018)'
_computing_data_reduction 'CrysAlisPro 1.171.40.23a (Rigaku OD, 2018)'
_computing_structure_refinement 'SHELXL-97 (Sheldrick, 1997)'
_computing_structure_solution 'SHELXS-97 (Sheldrick, 1990)'
_diffrn_ambient_temperature 293(2)
_diffrn_measured_fraction_theta_full 0.999
_diffrn_measured_fraction_theta_max 0.999
_diffrn_measurement_device_type 'SuperNova, Single source at offset/far, Eos'
_diffrn_radiation_monochromator graphite
_diffrn_radiation_probe x-ray
_diffrn_radiation_type MoK\a
_diffrn_radiation_wavelength 0.71073
_diffrn_reflns_av_R_equivalents 0.0262
_diffrn_reflns_av_sigmaI/netI 0.0496
_diffrn_reflns_limit_h_max 23
_diffrn_reflns_limit_h_min -23
_diffrn_reflns_limit_k_max 8
_diffrn_reflns_limit_k_min -9
_diffrn_reflns_limit_l_max 22
_diffrn_reflns_limit_l_min -13
_diffrn_reflns_number 4654
_diffrn_reflns_theta_full 25.00
_diffrn_reflns_theta_max 25.00
_diffrn_reflns_theta_min 2.34
_diffrn_source 'fine-focus sealed tube'
_exptl_absorpt_coefficient_mu 0.070
_exptl_absorpt_correction_T_max 0.976
_exptl_absorpt_correction_T_min 0.973
_exptl_absorpt_correction_type multi-scan
_exptl_crystal_colour colorless
_exptl_crystal_density_diffrn 1.177
_exptl_crystal_density_method 'not measured'
_exptl_crystal_description block
_exptl_crystal_F_000 1008
_exptl_crystal_recrystallization_method 'ethyl acetate and hexane'
_exptl_crystal_size_max 0.39
_exptl_crystal_size_mid 0.37
_exptl_crystal_size_min 0.35
_refine_diff_density_max 0.190
_refine_diff_density_min -0.305
_refine_diff_density_rms 0.051
_refine_ls_extinction_coef 0.0041(7)
_refine_ls_extinction_expression Fc^*^=kFc[1+0.001xFc^2^\l^3^/sin(2\q)]^-1/4^
_refine_ls_extinction_method SHELXL
_refine_ls_goodness_of_fit_ref 1.076
_refine_ls_hydrogen_treatment mixed
_refine_ls_matrix_type full
_refine_ls_number_parameters 165
_refine_ls_number_reflns 2339
_refine_ls_number_restraints 0
_refine_ls_restrained_S_all 1.076
_refine_ls_R_factor_all 0.0861
_refine_ls_R_factor_gt 0.0559
_refine_ls_shift/su_max 0.000
_refine_ls_shift/su_mean 0.000
_refine_ls_structure_factor_coef Fsqd
_refine_ls_weighting_details 'calc w=1/[\s^2^(Fo^2^)+(0.0642P)^2^+1.1425P] where P=(Fo^2^+2Fc^2^)/3'
_refine_ls_weighting_scheme calc
_refine_ls_wR_factor_gt 0.1357
_refine_ls_wR_factor_ref 0.1603
_reflns_number_gt 1614
_reflns_number_total 2339
_reflns_threshold_expression >2sigma(I)
_cod_data_source_file c9cc09616g2.cif
_cod_data_source_block platon
_cod_depositor_comments 'Adding full bibliography for 7125935--7125936.cif.'
_cod_original_sg_symbol_H-M 'C 2/c'
_cod_database_code 7125935

loop_
_symmetry_equiv_pos_as_xyz
'x, y, z'
'-x, y, -z+1/2'
'x+1/2, y+1/2, z'
'-x+1/2, y+1/2, -z+1/2'
'-x, -y, -z'
'x, -y, z-1/2'
'-x+1/2, -y+1/2, -z'
'x+1/2, -y+1/2, z-1/2'

loop_
_atom_site_label
_atom_site_type_symbol
_atom_site_fract_x
_atom_site_fract_y
_atom_site_fract_z
_atom_site_U_iso_or_equiv
_atom_site_adp_type
_atom_site_occupancy
_atom_site_symmetry_multiplicity
_atom_site_calc_flag
_atom_site_refinement_flags
N1 N 0.22557(11) 0.5304(3) 0.00355(13) 0.0499(6) Uani 1 1 d .
H1 H 0.2578 0.5049 -0.0137 0.060 Uiso 1 1 calc R
N2 N 0.14476(11) 1.0461(3) 0.04189(12) 0.0549(6) Uani 1 1 d .
H2A H 0.1721 1.1373 0.0578 0.066 Uiso 1 1 calc R
H2B H 0.1536 0.9536 0.0702 0.066 Uiso 1 1 calc R
C7 C 0.12444(12) 0.6419(3) 0.00903(13) 0.0397(6) Uani 1 1 d .
C6 C 0.16260(12) 0.5421(3) 0.07705(13) 0.0388(6) Uani 1 1 d .
C5 C 0.14958(13) 0.5025(3) 0.14212(14) 0.0441(6) Uani 1 1 d .
H5 H 0.1075 0.5436 0.1457 0.053 Uiso 1 1 calc R
C4 C 0.19897(14) 0.4026(3) 0.20098(14) 0.0500(7) Uani 1 1 d .
C3 C 0.26234(14) 0.3420(3) 0.19446(16) 0.0565(8) Uani 1 1 d .
H3 H 0.2958 0.2762 0.2344 0.068 Uiso 1 1 calc R
C2 C 0.27658(14) 0.3763(3) 0.13161(16) 0.0545(7) Uani 1 1 d .
H2 H 0.3186 0.3338 0.1285 0.065 Uiso 1 1 calc R
C1 C 0.22656(13) 0.4762(3) 0.07245(15) 0.0430(6) Uani 1 1 d .
C8 C 0.16476(13) 0.6321(3) -0.03346(15) 0.0469(7) Uani 1 1 d .
H8 H 0.1528 0.6864 -0.0807 0.056 Uiso 1 1 calc R
C9 C 0.05356(12) 0.7370(3) -0.00981(15) 0.0469(7) Uani 1 1 d .
H9A H 0.0140 0.6557 -0.0362 0.056 Uiso 1 1 calc R
H9B H 0.0506 0.7695 0.0379 0.056 Uiso 1 1 calc R
C10 C 0.04173(12) 0.8998(3) -0.05832(13) 0.0387(6) Uani 1 1 d .
C15 C 0.08582(12) 1.0483(3) -0.03002(14) 0.0399(6) Uani 1 1 d .
C14 C 0.07245(15) 1.1991(3) -0.07485(17) 0.0552(7) Uani 1 1 d .
H14 H 0.1019 1.2976 -0.0564 0.066 Uiso 1 1 calc R
C13 C 0.01587(18) 1.2035(4) -0.14642(19) 0.0693(9) Uani 1 1 d .
H13 H 0.0073 1.3051 -0.1759 0.083 Uiso 1 1 calc R
C12 C -0.02809(17) 1.0599(5) -0.17488(17) 0.0702(9) Uani 1 1 d .
H12 H -0.0664 1.0635 -0.2232 0.084 Uiso 1 1 calc R
C11 C -0.01450(14) 0.9098(4) -0.13057(15) 0.0558(7) Uani 1 1 d .
H11 H -0.0442 0.8120 -0.1500 0.067 Uiso 1 1 calc R
C16 C 0.18616(17) 0.3594(4) 0.27203(15) 0.0684(9) Uani 1 1 d .
H16A H 0.2212 0.4206 0.3154 0.103 Uiso 1 1 calc R
H16B H 0.1913 0.2350 0.2813 0.103 Uiso 1 1 calc R
H16C H 0.1379 0.3953 0.2643 0.103 Uiso 1 1 calc R

loop_
_atom_site_aniso_label
_atom_site_aniso_U_11
_atom_site_aniso_U_22
_atom_site_aniso_U_33
_atom_site_aniso_U_23
_atom_site_aniso_U_13
_atom_site_aniso_U_12
N1 0.0469(12) 0.0493(12) 0.0629(15) -0.0027(11) 0.0319(12) 0.0021(10)
N2 0.0458(12) 0.0556(13) 0.0555(14) -0.0106(11) 0.0129(11) -0.0078(10)
C7 0.0398(13) 0.0357(13) 0.0460(14) -0.0006(11) 0.0201(12) -0.0032(10)
C6 0.0369(12) 0.0332(12) 0.0443(14) -0.0041(11) 0.0146(11) -0.0057(10)
C5 0.0433(14) 0.0412(13) 0.0481(15) -0.0028(12) 0.0190(12) -0.0034(11)
C4 0.0525(15) 0.0459(14) 0.0427(15) 0.0003(12) 0.0106(13) -0.0062(12)
C3 0.0498(16) 0.0501(16) 0.0539(17) 0.0061(13) 0.0053(14) 0.0048(13)
C2 0.0386(14) 0.0508(15) 0.0684(19) -0.0040(14) 0.0162(14) 0.0052(12)
C1 0.0390(13) 0.0370(13) 0.0525(16) -0.0048(12) 0.0182(12) -0.0022(10)
C8 0.0484(15) 0.0443(14) 0.0504(16) 0.0017(12) 0.0227(13) -0.0018(12)
C9 0.0392(13) 0.0469(14) 0.0560(16) 0.0049(12) 0.0210(12) -0.0020(11)
C10 0.0324(12) 0.0467(14) 0.0385(13) 0.0000(11) 0.0161(11) 0.0039(10)
C15 0.0356(12) 0.0451(14) 0.0427(14) -0.0018(11) 0.0198(11) 0.0051(11)
C14 0.0621(17) 0.0460(15) 0.072(2) 0.0037(14) 0.0422(16) 0.0065(13)
C13 0.076(2) 0.071(2) 0.078(2) 0.0316(18) 0.049(2) 0.0289(18)
C12 0.0572(18) 0.106(3) 0.0463(17) 0.0224(18) 0.0196(15) 0.0209(18)
C11 0.0442(14) 0.0728(18) 0.0464(16) -0.0010(14) 0.0147(13) -0.0017(14)
C16 0.079(2) 0.071(2) 0.0490(17) 0.0070(15) 0.0199(16) -0.0053(16)

loop_
_atom_type_symbol
_atom_type_description
_atom_type_scat_dispersion_real
_atom_type_scat_dispersion_imag
_atom_type_scat_source
C C 0.0033 0.0016 'International Tables Vol C Tables 4.2.6.8 and 6.1.1.4'
H H 0.0000 0.0000 'International Tables Vol C Tables 4.2.6.8 and 6.1.1.4'
N N 0.0061 0.0033 'International Tables Vol C Tables 4.2.6.8 and 6.1.1.4'

loop_
_geom_angle_atom_site_label_1
_geom_angle_atom_site_label_2
_geom_angle_atom_site_label_3
_geom_angle
C1 N1 C8 108.84(19)
C1 N1 H1 125.6
C8 N1 H1 125.6
C15 N2 H2A 120.0
C15 N2 H2B 120.0
H2A N2 H2B 120.0
C8 C7 C6 106.4(2)
C8 C7 C9 128.3(2)
C6 C7 C9 125.2(2)
C5 C6 C1 118.9(2)
C5 C6 C7 134.0(2)
C1 C6 C7 107.2(2)
C4 C5 C6 120.3(2)
C4 C5 H5 119.8
C6 C5 H5 119.8
C5 C4 C3 118.9(2)
C5 C4 C16 121.1(2)
C3 C4 C16 120.0(2)
C2 C3 C4 122.5(2)
C2 C3 H3 118.7
C4 C3 H3 118.7
C3 C2 C1 118.4(2)
C3 C2 H2 120.8
C1 C2 H2 120.8
N1 C1 C2 131.7(2)
N1 C1 C6 107.3(2)
C2 C1 C6 121.1(2)
C7 C8 N1 110.3(2)
C7 C8 H8 124.9
N1 C8 H8 124.9
C10 C9 C7 115.93(19)
C10 C9 H9A 108.3
C7 C9 H9A 108.3
C10 C9 H9B 108.3
C7 C9 H9B 108.3
H9A C9 H9B 107.4
C11 C10 C15 118.1(2)
C11 C10 C9 121.2(2)
C15 C10 C9 120.7(2)
C14 C15 C10 119.7(2)
C14 C15 N2 119.1(2)
C10 C15 N2 121.2(2)
C13 C14 C15 120.3(3)
C13 C14 H14 119.8
C15 C14 H14 119.8
C12 C13 C14 120.8(3)
C12 C13 H13 119.6
C14 C13 H13 119.6
C13 C12 C11 118.8(3)
C13 C12 H12 120.6
C11 C12 H12 120.6
C12 C11 C10 122.2(3)
C12 C11 H11 118.9
C10 C11 H11 118.9
C4 C16 H16A 109.5
C4 C16 H16B 109.5
H16A C16 H16B 109.5
C4 C16 H16C 109.5
H16A C16 H16C 109.5
H16B C16 H16C 109.5

loop_
_geom_bond_atom_site_label_1
_geom_bond_atom_site_label_2
_geom_bond_distance
N1 C1 1.372(3)
N1 C8 1.373(3)
N1 H1 0.8600
N2 C15 1.400(3)
N2 H2A 0.8600
N2 H2B 0.8600
C7 C8 1.365(3)
C7 C6 1.427(3)
C7 C9 1.505(3)
C6 C5 1.404(3)
C6 C1 1.417(3)
C5 C4 1.383(3)
C5 H5 0.9300
C4 C3 1.409(4)
C4 C16 1.518(4)
C3 C2 1.369(4)
C3 H3 0.9300
C2 C1 1.391(3)
C2 H2 0.9300
C8 H8 0.9300
C9 C10 1.506(3)
C9 H9A 0.9700
C9 H9B 0.9700
C10 C11 1.383(3)
C10 C15 1.401(3)
C15 C14 1.390(3)
C14 C13 1.375(4)
C14 H14 0.9300
C13 C12 1.370(4)
C13 H13 0.9300
C12 C11 1.380(4)
C12 H12 0.9300
C11 H11 0.9300
C16 H16A 0.9600
C16 H16B 0.9600
C16 H16C 0.9600

loop_
_geom_torsion_atom_site_label_1
_geom_torsion_atom_site_label_2
_geom_torsion_atom_site_label_3
_geom_torsion_atom_site_label_4
_geom_torsion
C8 C7 C6 C5 179.9(2)
C9 C7 C6 C5 -0.2(4)
C8 C7 C6 C1 0.6(3)
C9 C7 C6 C1 -179.6(2)
C1 C6 C5 C4 0.8(3)
C7 C6 C5 C4 -178.5(2)
C6 C5 C4 C3 0.1(4)
C6 C5 C4 C16 179.6(2)
C5 C4 C3 C2 -0.8(4)
C16 C4 C3 C2 179.7(3)
C4 C3 C2 C1 0.6(4)
C8 N1 C1 C2 -178.0(3)
C8 N1 C1 C6 2.0(3)
C3 C2 C1 N1 -179.6(2)
C3 C2 C1 C6 0.4(4)
C5 C6 C1 N1 179.0(2)
C7 C6 C1 N1 -1.6(2)
C5 C6 C1 C2 -1.1(3)
C7 C6 C1 C2 178.4(2)
C6 C7 C8 N1 0.6(3)
C9 C7 C8 N1 -179.2(2)
C1 N1 C8 C7 -1.6(3)
C8 C7 C9 C10 -30.2(4)
C6 C7 C9 C10 150.0(2)
C7 C9 C10 C11 116.8(2)
C7 C9 C10 C15 -65.8(3)
C11 C10 C15 C14 -0.5(3)
C9 C10 C15 C14 -177.9(2)
C11 C10 C15 N2 -178.5(2)
C9 C10 C15 N2 4.1(3)
C10 C15 C14 C13 0.5(4)
N2 C15 C14 C13 178.6(2)
C15 C14 C13 C12 -0.1(4)
C14 C13 C12 C11 -0.3(4)
C13 C12 C11 C10 0.3(4)
C15 C10 C11 C12 0.0(4)
C9 C10 C11 C12 177.5(2)
